data_7208426
loop_
_publ_author_name
'Zhang, Hai-Xia'
'Wang, Fei'
'Tan, Yan-Xi'
'Kang, Yao'
'Zhang, Jian'

_publ_section_title
;
 Homochiral porous metal--organic frameworks containing only achiral
 building blocks for enantioselective separation
;
_journal_issue 32
_journal_name_full 'Journal of Materials Chemistry'
_journal_page_first 16288
_journal_paper_doi 10.1039/c2jm33269h
_journal_volume 22
_journal_year 2012
_chemical_formula_sum 'C30 H30 Co2 N4 O9'
_chemical_formula_weight 708.44
_chemical_name_systematic
;
?
;
_space_group_IT_number 19
_symmetry_cell_setting orthorhombic
_symmetry_space_group_name_Hall 'P 2ac 2ab'
_symmetry_space_group_name_H-M 'P 21 21 21'
_atom_sites_solution_hydrogens geom
_atom_sites_solution_primary direct
_atom_sites_solution_secondary difmap
_audit_creation_method SHELXL-97
_cell_angle_alpha 90.00
_cell_angle_beta 90.00
_cell_angle_gamma 90.00
_cell_formula_units_Z 4
_cell_length_a 11.3749(4)
_cell_length_b 13.3596(5)
_cell_length_c 25.9691(11)
_cell_measurement_reflns_used 4273
_cell_measurement_temperature 173(2)
_cell_measurement_theta_max 29.1636
_cell_measurement_theta_min 2.3756
_cell_volume 3946.4(3)
_computing_cell_refinement 'Bruker FRAMBO'
_computing_data_collection 'Bruker FRAMBO'
_computing_data_reduction 'Bruker SAINT'
_computing_molecular_graphics 'Bruker SHELXTL'
_computing_publication_material 'Bruker SHELXTL'
_computing_structure_refinement 'SHELXL-97 (Sheldrick, 1997)'
_computing_structure_solution 'SHELXS-97 (Sheldrick, 1990)'
_diffrn_ambient_temperature 173(2)
_diffrn_detector_area_resol_mean none
_diffrn_measured_fraction_theta_full 0.998
_diffrn_measured_fraction_theta_max 0.998
_diffrn_measurement_device_type 'Xcalibur, Eos'
_diffrn_measurement_method 'phi and omega scans'
_diffrn_radiation_monochromator graphite
_diffrn_radiation_source 'Enhance (Mo) X-ray Source'
_diffrn_radiation_type MoK\a
_diffrn_radiation_wavelength 0.71073
_diffrn_reflns_av_R_equivalents 0.0277
_diffrn_reflns_av_sigmaI/netI 0.0516
_diffrn_reflns_limit_h_max 8
_diffrn_reflns_limit_h_min -13
_diffrn_reflns_limit_k_max 9
_diffrn_reflns_limit_k_min -15
_diffrn_reflns_limit_l_max 10
_diffrn_reflns_limit_l_min -30
_diffrn_reflns_number 10082
_diffrn_reflns_theta_full 25.00
_diffrn_reflns_theta_max 25.00
_diffrn_reflns_theta_min 2.38
_diffrn_standards_decay_% none
_diffrn_standards_interval_count none
_diffrn_standards_interval_time none
_diffrn_standards_number none
_exptl_absorpt_coefficient_mu 0.887
_exptl_absorpt_correction_T_max 1.00000
_exptl_absorpt_correction_T_min 0.88840
_exptl_absorpt_correction_type multi-scan
_exptl_absorpt_process_details
;
CrysAlisPro, Agilent Technologies,
Version 1.171.34.49 (release 20-01-2011 CrysAlis171 .NET)
(compiled Jan 20 2011,15:58:25)
Empirical absorption correction using spherical harmonics,
implemented in SCALE3 ABSPACK scaling algorithm.
;
_exptl_crystal_colour Red
_exptl_crystal_density_diffrn 1.192
_exptl_crystal_density_method 'not measured'
_exptl_crystal_description Prism
_exptl_crystal_F_000 1456
_exptl_crystal_size_max 0.20
_exptl_crystal_size_mid 0.16
_exptl_crystal_size_min 0.14
_refine_diff_density_max 0.825
_refine_diff_density_min -0.385
_refine_diff_density_rms 0.109
_refine_ls_abs_structure_details 'Flack H D (1983), Acta Cryst. A39, 876-881'
_refine_ls_abs_structure_Flack 0.01(2)
_refine_ls_extinction_method none
_refine_ls_goodness_of_fit_ref 1.144
_refine_ls_hydrogen_treatment none
_refine_ls_matrix_type full
_refine_ls_number_parameters 400
_refine_ls_number_reflns 6476
_refine_ls_number_restraints 0
_refine_ls_restrained_S_all 1.144
_refine_ls_R_factor_all 0.0509
_refine_ls_R_factor_gt 0.0460
_refine_ls_shift/su_max 0.009
_refine_ls_shift/su_mean 0.001
_refine_ls_structure_factor_coef Fsqd
_refine_ls_weighting_details 'calc w=1/[\s^2^(Fo^2^)+(0.0783P)^2^+2.5713P] where P=(Fo^2^+2Fc^2^)/3'
_refine_ls_weighting_scheme calc
_refine_ls_wR_factor_gt 0.1375
_refine_ls_wR_factor_ref 0.1433
_reflns_number_gt 6007
_reflns_number_total 6476
_reflns_threshold_expression >2sigma(I)
_cod_data_source_file c2jm33269h.txt
_cod_data_source_block 1_cyclohexane
_cod_depositor_comments
;
The following automatic conversions were performed:

'_symmetry_cell_setting' value 'Orthorhombic' changed to
'orthorhombic' according to
/home/saulius/struct/CIF-dictionaries/cif_core.dic dictionary named
'cif_core.dic' version 2.4.1 from 2010-06-29.

Automatic conversion script
Id: cif_fix_values 1891 2012-01-12 08:04:46Z andrius 
;
_cod_original_sg_symbol_H-M P2(1)2(1)2(1)
_cod_database_code 7208426

loop_
_symmetry_equiv_pos_as_xyz
'x, y, z'
'-x+1/2, -y, z+1/2'
'x+1/2, -y+1/2, -z'
'-x, y+1/2, -z+1/2'

loop_
_atom_site_label
_atom_site_type_symbol
_atom_site_fract_x
_atom_site_fract_y
_atom_site_fract_z
_atom_site_U_iso_or_equiv
_atom_site_adp_type
_atom_site_occupancy
_atom_site_symmetry_multiplicity
_atom_site_calc_flag
_atom_site_refinement_flags
Co1 Co 0.16192(5) 0.94110(5) 0.92105(2) 0.01734(16) Uani 1 1 d .
Co2 Co -0.09411(5) 1.05630(5) 0.86162(2) 0.01688(16) Uani 1 1 d .
O1W O 0.0876(3) 1.0727(2) 0.88584(12) 0.0200(7) Uani 1 1 d .
H5A H 0.1357 1.0907 0.8554 0.024 Uiso 1 1 calc R
H5B H 0.0927 1.1288 0.9106 0.024 Uiso 1 1 calc R
O1 O -0.7151(3) 1.1010(3) 0.83558(19) 0.0473(12) Uani 1 1 d .
O2 O 0.5300(3) 1.2755(3) 1.05992(17) 0.0451(11) Uani 1 1 d .
O3 O 0.3592(3) 1.3202(3) 1.09486(15) 0.0319(9) Uani 1 1 d .
O4 O -0.6933(3) 0.9510(3) 0.87258(13) 0.0272(8) Uani 1 1 d .
O5 O -0.0501(3) 0.9351(3) 0.81775(13) 0.0286(8) Uani 1 1 d .
O6 O 0.0797(3) 0.8503(2) 0.86648(13) 0.0274(8) Uani 1 1 d .
O7 O -0.1385(3) 0.9596(3) 0.92237(14) 0.0289(8) Uani 1 1 d .
O8 O 0.0216(3) 0.9337(3) 0.97104(12) 0.0242(7) Uani 1 1 d .
N1 N -0.2784(3) 1.0450(3) 0.84100(16) 0.0251(9) Uani 1 1 d .
N2 N 0.2509(4) 1.0376(3) 0.97729(17) 0.0300(10) Uani 1 1 d .
N3 N 0.0616(4) 0.6530(3) 0.70354(17) 0.0254(9) Uani 1 1 d .
N4 N -0.2610(4) 0.6878(3) 1.04268(17) 0.0270(10) Uani 1 1 d .
C1 C -0.3457(5) 1.1258(4) 0.8375(3) 0.0391(15) Uani 1 1 d .
H1A H -0.3086 1.1894 0.8351 0.047 Uiso 1 1 calc R
C2 C -0.3329(5) 0.9568(4) 0.8431(2) 0.0332(12) Uani 1 1 d .
H2A H -0.2868 0.8976 0.8443 0.040 Uiso 1 1 calc R
C3 C -0.2973(8) 0.7192(8) 0.9976(4) 0.103(4) Uani 1 1 d .
H3A H -0.3647 0.6882 0.9829 0.123 Uiso 1 1 calc R
C4 C -0.2433(8) 0.7947(7) 0.9702(3) 0.092(4) Uani 1 1 d .
H4A H -0.2734 0.8139 0.9375 0.111 Uiso 1 1 calc R
C5 C -0.0049(5) 0.7353(4) 0.6981(2) 0.0387(15) Uani 1 1 d .
H5C H -0.0411 0.7476 0.6657 0.046 Uiso 1 1 calc R
C6 C -0.1134(6) 0.8125(5) 1.0369(3) 0.056(2) Uani 1 1 d .
H6A H -0.0479 0.8444 1.0526 0.067 Uiso 1 1 calc R
C7 C 0.4221(5) 1.2668(4) 1.0662(2) 0.0290(12) Uani 1 1 d .
C8 C 0.3690(4) 1.0483(4) 0.9760(2) 0.0355(13) Uani 1 1 d .
H8A H 0.4143 1.0052 0.9547 0.043 Uiso 1 1 calc R
C9 C 0.1109(5) 0.6389(4) 0.7488(2) 0.0348(13) Uani 1 1 d .
H9A H 0.1563 0.5799 0.7536 0.042 Uiso 1 1 calc R
C10 C -0.4667(5) 1.1221(4) 0.8372(3) 0.0377(14) Uani 1 1 d .
H10A H -0.5109 1.1820 0.8338 0.045 Uiso 1 1 calc R
C11 C 0.4255(5) 1.1207(4) 1.0052(2) 0.0388(14) Uani 1 1 d .
H11A H 0.5087 1.1261 1.0040 0.047 Uiso 1 1 calc R
C12 C 0.0195(4) 0.8647(3) 0.82708(19) 0.0213(10) Uani 1 1 d .
C13 C -0.1496(4) 0.8409(3) 0.9892(2) 0.0251(11) Uani 1 1 d .
C14 C -0.1727(6) 0.7368(5) 1.0623(3) 0.0534(19) Uani 1 1 d .
H14A H -0.1476 0.7195 1.0960 0.064 Uiso 1 1 calc R
C15 C -0.0231(5) 0.8034(4) 0.7380(2) 0.0379(15) Uani 1 1 d .
H15A H -0.0735 0.8594 0.7333 0.046 Uiso 1 1 calc R
C16 C -0.0847(4) 0.9191(3) 0.95810(18) 0.0223(10) Uani 1 1 d .
C17 C 0.0327(4) 0.7883(3) 0.78400(19) 0.0221(10) Uani 1 1 d .
C18 C 0.2412(5) 1.1710(4) 1.0377(2) 0.0312(12) Uani 1 1 d .
H18A H 0.1938 1.2121 1.0591 0.037 Uiso 1 1 calc R
C19 C -0.4537(4) 0.9482(4) 0.8436(2) 0.0358(13) Uani 1 1 d .
H19A H -0.4891 0.8839 0.8452 0.043 Uiso 1 1 calc R
C20 C 0.1008(5) 0.7039(4) 0.7894(2) 0.0353(13) Uani 1 1 d .
H20A H 0.1403 0.6907 0.8209 0.042 Uiso 1 1 calc R
C21 C 0.1906(5) 1.0979(4) 1.0084(2) 0.0316(13) Uani 1 1 d .
H21A H 0.1078 1.0895 1.0104 0.038 Uiso 1 1 calc R
C22 C 0.3612(5) 1.1850(4) 1.0360(2) 0.0288(12) Uani 1 1 d .
C23 C -0.5230(4) 1.0326(4) 0.8419(2) 0.0291(12) Uani 1 1 d .
C24 C -0.6557(5) 1.0281(4) 0.8498(2) 0.0269(11) Uani 1 1 d .
C26 C 0.687(4) 0.481(3) 0.7972(16) 0.193(15) Uiso 0.50 1 d P
H26A H 0.6193 0.4351 0.8000 0.232 Uiso 0.50 1 calc PR
H26B H 0.7128 0.4788 0.7608 0.232 Uiso 0.50 1 calc PR
C30 C 0.701(3) 0.643(3) 0.8370(13) 0.160(12) Uiso 0.50 1 d P
H30A H 0.6532 0.6578 0.8679 0.192 Uiso 0.50 1 calc PR
H30B H 0.7162 0.7075 0.8190 0.192 Uiso 0.50 1 calc PR
C28 C 0.840(3) 0.504(2) 0.8390(12) 0.133(9) Uiso 0.50 1 d P
H28A H 0.9033 0.5086 0.8130 0.159 Uiso 0.50 1 calc PR
H28B H 0.8748 0.4728 0.8701 0.159 Uiso 0.50 1 calc PR
C31 C 0.1936(19) 1.4710(16) 0.9172(9) 0.102(6) Uiso 0.50 1 d P
H31A H 0.2222 1.5404 0.9216 0.123 Uiso 0.50 1 calc PR
H31B H 0.1120 1.4685 0.9304 0.123 Uiso 0.50 1 calc PR
C36 C 0.2605(18) 1.4102(15) 0.9463(8) 0.089(6) Uiso 0.50 1 d P
H36A H 0.2129 1.3509 0.9558 0.107 Uiso 0.50 1 calc PR
H36B H 0.2803 1.4459 0.9785 0.107 Uiso 0.50 1 calc PR
C35 C 0.372(2) 1.3746(19) 0.9224(10) 0.117(8) Uiso 0.50 1 d P
H35A H 0.4365 1.4197 0.9329 0.141 Uiso 0.50 1 calc PR
H35B H 0.3899 1.3069 0.9358 0.141 Uiso 0.50 1 calc PR
C32 C 0.191(2) 1.4501(19) 0.8662(9) 0.109(7) Uiso 0.50 1 d P
H32A H 0.1411 1.3899 0.8624 0.131 Uiso 0.50 1 calc PR
H32B H 0.1475 1.5058 0.8498 0.131 Uiso 0.50 1 calc PR
C33 C 0.281(2) 1.4351(19) 0.8383(9) 0.111(7) Uiso 0.50 1 d P
H33A H 0.3178 1.4998 0.8290 0.134 Uiso 0.50 1 calc PR
H33B H 0.2577 1.4006 0.8061 0.134 Uiso 0.50 1 calc PR
C34 C 0.368(2) 1.371(2) 0.8683(11) 0.134(9) Uiso 0.50 1 d P
H34A H 0.3529 1.3001 0.8587 0.160 Uiso 0.50 1 calc PR
H34B H 0.4476 1.3874 0.8557 0.160 Uiso 0.50 1 calc PR
C29 C 0.808(3) 0.602(2) 0.8522(13) 0.165(12) Uiso 0.50 1 d P
H29A H 0.8108 0.6062 0.8903 0.198 Uiso 0.50 1 calc PR
H29B H 0.8706 0.6464 0.8390 0.198 Uiso 0.50 1 calc PR
C27 C 0.765(3) 0.444(2) 0.8219(12) 0.147(10) Uiso 0.50 1 d P
H27A H 0.8056 0.3944 0.8001 0.176 Uiso 0.50 1 calc PR
H27B H 0.7297 0.4080 0.8513 0.176 Uiso 0.50 1 calc PR
C25 C 0.640(3) 0.580(2) 0.8050(13) 0.162(12) Uiso 0.50 1 d P
H25A H 0.6341 0.6131 0.7710 0.194 Uiso 0.50 1 calc PR
H25B H 0.5597 0.5734 0.8188 0.194 Uiso 0.50 1 calc PR

loop_
_atom_site_aniso_label
_atom_site_aniso_U_11
_atom_site_aniso_U_22
_atom_site_aniso_U_33
_atom_site_aniso_U_23
_atom_site_aniso_U_13
_atom_site_aniso_U_12
Co1 0.0167(3) 0.0168(3) 0.0185(3) 0.0004(3) -0.0023(2) 0.0001(3)
Co2 0.0174(3) 0.0160(3) 0.0173(3) 0.0009(3) 0.0022(3) 0.0011(3)
O1W 0.0180(15) 0.0193(16) 0.0226(16) -0.0002(13) 0.0008(14) -0.0011(14)
O1 0.0209(19) 0.052(2) 0.069(3) 0.031(2) 0.006(2) 0.0059(18)
O2 0.031(2) 0.049(2) 0.055(3) -0.026(2) 0.009(2) -0.0135(19)
O3 0.0324(19) 0.0283(19) 0.035(2) -0.0123(17) -0.0007(18) -0.0075(17)
O4 0.0218(16) 0.0267(17) 0.0331(19) 0.0041(17) 0.0063(14) -0.0005(15)
O5 0.0335(18) 0.0249(17) 0.0275(18) -0.0098(16) -0.0043(15) 0.0076(17)
O6 0.0350(19) 0.0234(17) 0.0238(19) -0.0063(14) -0.0077(17) 0.0016(15)
O7 0.0216(16) 0.036(2) 0.0286(19) 0.0145(17) -0.0009(16) -0.0035(15)
O8 0.0205(15) 0.0296(17) 0.0225(17) 0.0053(16) 0.0029(14) -0.0057(16)
N1 0.0204(19) 0.025(2) 0.029(2) 0.002(2) 0.0001(17) -0.0004(18)
N2 0.030(2) 0.028(2) 0.032(2) -0.006(2) -0.008(2) -0.0040(19)
N3 0.030(2) 0.0202(19) 0.026(2) -0.0061(18) 0.0021(19) 0.0042(18)
N4 0.029(2) 0.027(2) 0.025(2) 0.0074(19) 0.0053(19) -0.0055(19)
C1 0.023(3) 0.028(3) 0.066(4) 0.013(3) -0.001(3) -0.001(2)
C2 0.023(2) 0.028(3) 0.049(3) 0.003(3) -0.001(2) 0.003(2)
C3 0.087(6) 0.142(9) 0.079(6) 0.078(6) -0.046(5) -0.087(6)
C4 0.078(6) 0.125(8) 0.074(6) 0.074(6) -0.053(5) -0.072(6)
C5 0.052(4) 0.037(3) 0.027(3) -0.013(3) -0.016(3) 0.017(3)
C6 0.051(4) 0.061(4) 0.055(4) 0.031(3) -0.023(3) -0.032(3)
C7 0.030(3) 0.027(2) 0.030(3) -0.001(2) -0.006(2) -0.004(2)
C8 0.024(2) 0.043(3) 0.039(3) -0.019(3) -0.002(2) -0.002(3)
C9 0.042(3) 0.029(3) 0.033(3) -0.008(2) -0.009(3) 0.018(3)
C10 0.025(3) 0.028(3) 0.060(4) 0.009(3) 0.002(3) 0.005(2)
C11 0.023(3) 0.050(3) 0.043(4) -0.018(3) -0.004(3) -0.006(3)
C12 0.023(2) 0.019(2) 0.022(3) -0.003(2) 0.002(2) -0.002(2)
C13 0.026(2) 0.022(2) 0.027(3) 0.007(2) 0.005(2) 0.000(2)
C14 0.061(4) 0.061(4) 0.039(4) 0.030(3) -0.021(3) -0.032(4)
C15 0.043(3) 0.035(3) 0.036(3) -0.012(3) -0.016(3) 0.023(3)
C16 0.027(2) 0.019(2) 0.021(2) 0.0004(19) 0.007(2) 0.001(2)
C17 0.025(2) 0.019(2) 0.022(3) -0.004(2) 0.000(2) 0.004(2)
C18 0.027(3) 0.032(3) 0.035(3) -0.007(2) 0.005(2) -0.003(2)
C19 0.025(2) 0.026(3) 0.056(4) 0.001(3) 0.004(2) -0.002(2)
C20 0.048(3) 0.039(3) 0.019(3) -0.008(2) -0.009(3) 0.015(3)
C21 0.027(3) 0.034(3) 0.034(3) -0.010(2) 0.000(2) -0.002(2)
C22 0.036(3) 0.026(3) 0.025(3) -0.003(2) -0.003(2) -0.004(2)
C23 0.020(2) 0.037(3) 0.030(3) 0.005(2) 0.001(2) 0.001(2)
C24 0.020(2) 0.035(3) 0.026(3) 0.005(2) 0.004(2) -0.001(2)

loop_
_atom_type_symbol
_atom_type_description
_atom_type_scat_dispersion_real
_atom_type_scat_dispersion_imag
_atom_type_scat_source
C C 0.0033 0.0016 'International Tables Vol C Tables 4.2.6.8 and 6.1.1.4'
H H 0.0000 0.0000 'International Tables Vol C Tables 4.2.6.8 and 6.1.1.4'
N N 0.0061 0.0033 'International Tables Vol C Tables 4.2.6.8 and 6.1.1.4'
O O 0.0106 0.0060 'International Tables Vol C Tables 4.2.6.8 and 6.1.1.4'
Co Co 0.3494 0.9721 'International Tables Vol C Tables 4.2.6.8 and 6.1.1.4'

loop_
_geom_angle_atom_site_label_1
_geom_angle_atom_site_label_2
_geom_angle_atom_site_label_3
_geom_angle
_geom_angle_site_symmetry_1
_geom_angle_site_symmetry_3
O8 Co1 O4 178.06(14) . 1_655
O8 Co1 O6 93.01(14) . .
O4 Co1 O6 88.90(14) 1_655 .
O8 Co1 N4 90.06(15) . 3_567
O4 Co1 N4 89.61(16) 1_655 3_567
O6 Co1 N4 90.83(15) . 3_567
O8 Co1 O1W 90.16(13) . .
O4 Co1 O1W 90.11(13) 1_655 .
O6 Co1 O1W 90.60(13) . .
N4 Co1 O1W 178.54(15) 3_567 .
O8 Co1 N2 88.06(15) . .
O4 Co1 N2 90.03(15) 1_655 .
O6 Co1 N2 178.89(16) . .
N4 Co1 N2 89.48(17) 3_567 .
O1W Co1 N2 89.09(14) . .
O5 Co2 O3 179.03(15) . 3_477
O5 Co2 O7 89.47(15) . .
O3 Co2 O7 91.05(15) 3_477 .
O5 Co2 N3 89.72(16) . 4_556
O3 Co2 N3 89.70(15) 3_477 4_556
O7 Co2 N3 175.53(15) . 4_556
O5 Co2 N1 92.52(15) . .
O3 Co2 N1 86.71(15) 3_477 .
O7 Co2 N1 84.86(14) . .
N3 Co2 N1 90.79(16) 4_556 .
O5 Co2 O1W 90.45(13) . .
O3 Co2 O1W 90.32(13) 3_477 .
O7 Co2 O1W 94.19(12) . .
N3 Co2 O1W 90.21(14) 4_556 .
N1 Co2 O1W 176.86(14) . .
Co1 O1W Co2 114.48(13) . .
Co1 O1W H5A 108.6 . .
Co2 O1W H5A 108.6 . .
Co1 O1W H5B 108.6 . .
Co2 O1W H5B 108.6 . .
H5A O1W H5B 107.6 . .
C7 O3 Co2 129.2(3) . 3_577
C24 O4 Co1 127.2(3) . 1_455
C12 O5 Co2 130.0(3) . .
C12 O6 Co1 135.5(3) . .
C16 O7 Co2 135.6(3) . .
C16 O8 Co1 125.3(3) . .
C1 N1 C2 117.0(4) . .
C1 N1 Co2 121.2(4) . .
C2 N1 Co2 120.1(3) . .
C21 N2 C8 117.6(5) . .
C21 N2 Co1 121.5(3) . .
C8 N2 Co1 120.3(4) . .
C9 N3 C5 116.9(4) . .
C9 N3 Co2 122.7(3) . 4_546
C5 N3 Co2 120.2(4) . 4_546
C14 N4 C3 115.6(5) . .
C14 N4 Co1 123.1(4) . 3_467
C3 N4 Co1 121.3(4) . 3_467
N1 C1 C10 123.2(5) . .
N1 C1 H1A 118.4 . .
C10 C1 H1A 118.4 . .
N1 C2 C19 122.5(5) . .
N1 C2 H2A 118.7 . .
C19 C2 H2A 118.7 . .
N4 C3 C4 123.7(7) . .
N4 C3 H3A 118.2 . .
C4 C3 H3A 118.2 . .
C13 C4 C3 120.4(7) . .
C13 C4 H4A 119.8 . .
C3 C4 H4A 119.8 . .
N3 C5 C15 122.7(5) . .
N3 C5 H5C 118.7 . .
C15 C5 H5C 118.7 . .
C13 C6 C14 119.3(6) . .
C13 C6 H6A 120.3 . .
C14 C6 H6A 120.3 . .
O2 C7 O3 125.9(5) . .
O2 C7 C22 116.8(5) . .
O3 C7 C22 117.2(5) . .
N2 C8 C11 121.4(5) . .
N2 C8 H8A 119.3 . .
C11 C8 H8A 119.3 . .
N3 C9 C20 124.1(5) . .
N3 C9 H9A 118.0 . .
C20 C9 H9A 118.0 . .
C23 C10 C1 120.1(5) . .
C23 C10 H10A 119.9 . .
C1 C10 H10A 119.9 . .
C22 C11 C8 120.3(5) . .
C22 C11 H11A 119.8 . .
C8 C11 H11A 119.8 . .
O6 C12 O5 128.5(4) . .
O6 C12 C17 116.5(4) . .
O5 C12 C17 115.1(4) . .
C4 C13 C6 117.0(5) . .
C4 C13 C16 121.0(5) . .
C6 C13 C16 122.0(5) . .
N4 C14 C6 123.9(6) . .
N4 C14 H14A 118.1 . .
C6 C14 H14A 118.1 . .
C17 C15 C5 119.0(5) . .
C17 C15 H15A 120.5 . .
C5 C15 H15A 120.5 . .
O7 C16 O8 127.1(4) . .
O7 C16 C13 117.5(4) . .
O8 C16 C13 115.4(4) . .
C15 C17 C20 118.1(5) . .
C15 C17 C12 119.8(4) . .
C20 C17 C12 122.1(5) . .
C21 C18 C22 119.9(5) . .
C21 C18 H18A 120.1 . .
C22 C18 H18A 120.1 . .
C23 C19 C2 120.2(5) . .
C23 C19 H19A 119.9 . .
C2 C19 H19A 119.9 . .
C9 C20 C17 119.3(5) . .
C9 C20 H20A 120.4 . .
C17 C20 H20A 120.4 . .
N2 C21 C18 123.6(5) . .
N2 C21 H21A 118.2 . .
C18 C21 H21A 118.2 . .
C18 C22 C11 117.2(5) . .
C18 C22 C7 122.4(5) . .
C11 C22 C7 120.5(5) . .
C10 C23 C19 116.9(5) . .
C10 C23 C24 120.8(5) . .
C19 C23 C24 122.1(5) . .
O1 C24 O4 126.5(5) . .
O1 C24 C23 117.9(4) . .
O4 C24 C23 115.5(4) . .
C27 C26 C25 125(4) . .
C27 C26 H26A 106.1 . .
C25 C26 H26A 106.1 . .
C27 C26 H26B 106.1 . .
C25 C26 H26B 106.1 . .
H26A C26 H26B 106.3 . .
C25 C30 C29 112(3) . .
C25 C30 H30A 109.3 . .
C29 C30 H30A 109.3 . .
C25 C30 H30B 109.3 . .
C29 C30 H30B 109.3 . .
H30A C30 H30B 108.0 . .
C27 C28 C29 120(3) . .
C27 C28 H28A 107.2 . .
C29 C28 H28A 107.2 . .
C27 C28 H28B 107.2 . .
C29 C28 H28B 107.2 . .
H28A C28 H28B 106.9 . .
C36 C31 C32 116(2) . .
C36 C31 H31A 108.3 . .
C32 C31 H31A 108.3 . .
C36 C31 H31B 108.3 . .
C32 C31 H31B 108.3 . .
H31A C31 H31B 107.4 . .
C31 C36 C35 116(2) . .
C31 C36 H36A 108.3 . .
C35 C36 H36A 108.3 . .
C31 C36 H36B 108.3 . .
C35 C36 H36B 108.2 . .
H36A C36 H36B 107.4 . .
C34 C35 C36 114(2) . .
C34 C35 H35A 108.8 . .
C36 C35 H35A 108.8 . .
C34 C35 H35B 108.8 . .
C36 C35 H35B 108.8 . .
H35A C35 H35B 107.7 . .
C33 C32 C31 125(2) . .
C33 C32 H32A 106.1 . .
C31 C32 H32A 106.1 . .
C33 C32 H32B 106.1 . .
C31 C32 H32B 106.1 . .
H32A C32 H32B 106.3 . .
C32 C33 C34 109(2) . .
C32 C33 H33A 110.0 . .
C34 C33 H33A 110.0 . .
C32 C33 H33B 110.0 . .
C34 C33 H33B 110.0 . .
H33A C33 H33B 108.3 . .
C35 C34 C33 121(2) . .
C35 C34 H34A 107.2 . .
C33 C34 H34A 107.2 . .
C35 C34 H34B 107.2 . .
C33 C34 H34B 107.2 . .
H34A C34 H34B 106.8 . .
C30 C29 C28 122(3) . .
C30 C29 H29A 106.8 . .
C28 C29 H29A 106.8 . .
C30 C29 H29B 106.8 . .
C28 C29 H29B 106.8 . .
H29A C29 H29B 106.7 . .
C26 C27 C28 116(4) . .
C26 C27 H27A 108.4 . .
C28 C27 H27A 108.4 . .
C26 C27 H27B 108.4 . .
C28 C27 H27B 108.4 . .
H27A C27 H27B 107.4 . .
C30 C25 C26 118(3) . .
C30 C25 H25A 107.9 . .
C26 C25 H25A 107.9 . .
C30 C25 H25B 107.9 . .
C26 C25 H25B 107.9 . .
H25A C25 H25B 107.2 . .

loop_
_geom_bond_atom_site_label_1
_geom_bond_atom_site_label_2
_geom_bond_distance
_geom_bond_site_symmetry_2
Co1 O8 2.060(3) .
Co1 O4 2.077(3) 1_655
Co1 O6 2.087(3) .
Co1 N4 2.150(4) 3_567
Co1 O1W 2.154(3) .
Co1 N2 2.195(4) .
Co2 O5 2.042(3) .
Co2 O3 2.069(3) 3_477
Co2 O7 2.100(3) .
Co2 N3 2.161(4) 4_556
Co2 N1 2.169(4) .
Co2 O1W 2.172(3) .
O1W H5A 0.9900 .
O1W H5B 0.9900 .
O1 C24 1.241(6) .
O2 C7 1.244(7) .
O3 C7 1.255(6) .
O3 Co2 2.069(3) 3_577
O4 C24 1.263(6) .
O4 Co1 2.077(3) 1_455
O5 C12 1.253(6) .
O6 C12 1.246(6) .
O7 C16 1.236(6) .
O8 C16 1.270(6) .
N1 C1 1.327(7) .
N1 C2 1.333(7) .
N2 C21 1.331(7) .
N2 C8 1.352(7) .
N3 C9 1.316(7) .
N3 C5 1.342(7) .
N3 Co2 2.161(4) 4_546
N4 C14 1.302(8) .
N4 C3 1.312(9) .
N4 Co1 2.150(4) 3_467
C1 C10 1.377(8) .
C1 H1A 0.9500 .
C2 C19 1.378(7) .
C2 H2A 0.9500 .
C3 C4 1.378(10) .
C3 H3A 0.9500 .
C4 C13 1.326(9) .
C4 H4A 0.9500 .
C5 C15 1.394(7) .
C5 H5C 0.9500 .
C6 C13 1.359(8) .
C6 C14 1.384(8) .
C6 H6A 0.9500 .
C7 C22 1.512(7) .
C8 C11 1.385(7) .
C8 H8A 0.9500 .
C9 C20 1.370(7) .
C9 H9A 0.9500 .
C10 C23 1.362(8) .
C10 H10A 0.9500 .
C11 C22 1.384(8) .
C11 H11A 0.9500 .
C12 C17 1.522(7) .
C13 C16 1.513(6) .
C14 H14A 0.9500 .
C15 C17 1.368(8) .
C15 H15A 0.9500 .
C17 C20 1.375(7) .
C18 C21 1.365(7) .
C18 C22 1.379(8) .
C18 H18A 0.9500 .
C19 C23 1.377(7) .
C19 H19A 0.9500 .
C20 H20A 0.9500 .
C21 H21A 0.9500 .
C23 C24 1.524(7) .
C26 C27 1.20(4) .
C26 C25 1.44(4) .
C26 H26A 0.9900 .
C26 H26B 0.9900 .
C30 C25 1.37(4) .
C30 C29 1.39(4) .
C30 H30A 0.9900 .
C30 H30B 0.9900 .
C28 C27 1.25(3) .
C28 C29 1.40(3) .
C28 H28A 0.9900 .
C28 H28B 0.9900 .
C31 C36 1.35(3) .
C31 C32 1.35(3) .
C31 H31A 0.9900 .
C31 H31B 0.9900 .
C36 C35 1.49(3) .
C36 H36A 0.9900 .
C36 H36B 0.9900 .
C35 C34 1.41(3) .
C35 H35A 0.9900 .
C35 H35B 0.9900 .
C32 C33 1.27(3) .
C32 H32A 0.9900 .
C32 H32B 0.9900 .
C33 C34 1.53(3) .
C33 H33A 0.9900 .
C33 H33B 0.9900 .
C34 H34A 0.9900 .
C34 H34B 0.9900 .
C29 H29A 0.9900 .
C29 H29B 0.9900 .
C27 H27A 0.9900 .
C27 H27B 0.9900 .
C25 H25A 0.9900 .
C25 H25B 0.9900 .
